data_4114415
loop_
_publ_author_name
'Suraj Dhungana'
'Peter S. White'
'Alvin L. Crumbliss'

_publ_section_title
;
 Crystal and Molecular Structures of Ionophore-Siderophore Host-Guest
 Supramolecular Assemblies Relevant to Molecular Recognition
;
_journal_name_full 'Journal of the American Chemical Society'
_journal_page_first 14760
_journal_page_last 14767
_journal_paper_doi 10.1021/ja035778+
_journal_volume 125
_journal_year 2003
_chemical_formula_moiety 'Fe C41 H82 N6 O29.50 Cl2 Mg0.50 '
_chemical_formula_sum 'C41 H82 Cl2 Fe Mg0.5 N6 O29.5'
_chemical_formula_weight 1270.02
_chemical_name_systematic ?
_space_group_IT_number 2
_symmetry_cell_setting triclinic
_symmetry_space_group_name_Hall '-P 1'
_symmetry_space_group_name_H-M 'P -1'
_cell_angle_alpha 80.469(3)
_cell_angle_beta 81.481(3)
_cell_angle_gamma 70.212(2)
_cell_formula_units_Z 2
_cell_length_a 11.1747(10)
_cell_length_b 16.0580(15)
_cell_length_c 18.4175(17)
_cell_measurement_reflns_used 788
_cell_measurement_temperature 173
_cell_measurement_theta_max 25.00
_cell_measurement_theta_min 2.50
_cell_volume 3051.7(5)
_computing_cell_refinement 'Bruker SAINT'
_computing_data_collection 'Bruker SMART'
_computing_data_reduction 'Bruker SAINT/NRCVAX DATRD2'
_computing_molecular_graphics NRCVAX
_computing_publication_material 'NRCVAX TABLES Jan 94 Version'
_computing_structure_refinement 'NRCVAX LSTSQ'
_computing_structure_solution 'NRCVAX SOLVER'
_diffrn_ambient_temperature 173
_diffrn_measurement_device 'Bruker SMART'
_diffrn_measurement_method 'Omega scan'
_diffrn_radiation_monochromator graphite
_diffrn_radiation_source 'xray tube'
_diffrn_radiation_type 'Molybdenum K\a'
_diffrn_radiation_wavelength 0.71073
_diffrn_reflns_av_R_equivalents 0.068
_diffrn_reflns_limit_h_max 12
_diffrn_reflns_limit_h_min -11
_diffrn_reflns_limit_k_max 17
_diffrn_reflns_limit_k_min 0
_diffrn_reflns_limit_l_max 19
_diffrn_reflns_limit_l_min -19
_diffrn_reflns_number 22334
_diffrn_reflns_theta_max 22.50
_diffrn_reflns_theta_min 0.00
_exptl_absorpt_coefficient_mu 0.43
_exptl_absorpt_correction_T_max 1.0000
_exptl_absorpt_correction_T_min 1.0000
_exptl_absorpt_correction_type none
_exptl_crystal_density_diffrn 1.382
_exptl_crystal_F_000 1346.33
_exptl_crystal_size_max 0.25
_exptl_crystal_size_mid 0.25
_exptl_crystal_size_min 0.20
_refine_diff_density_max 1.06
_refine_diff_density_min -0.53
_refine_ls_extinction_coef 0.461(41)
_refine_ls_extinction_method Larson
_refine_ls_goodness_of_fit_obs 1.67
_refine_ls_matrix_type full
_refine_ls_number_parameters 737
_refine_ls_number_reflns 4502
_refine_ls_R_factor_all 0.127
_refine_ls_R_factor_obs 0.070
_refine_ls_shift/esd_max 0.002
_refine_ls_structure_factor_coef F
_refine_ls_weighting_details 'w = 1/(\s^2^(F)+0.0004F^2^)'
_refine_ls_weighting_scheme calc
_refine_ls_wR_factor_all 0.105
_refine_ls_wR_factor_obs 0.082
_reflns_number_observed 4537
_reflns_number_total 8025
_reflns_observed_criterion 'Inet > 3.0\s(Inet)'
_cod_data_source_file ja0357782Bsi20030424_053812.cif
_cod_data_source_block c01054
_cod_depositor_comments
;
The following automatic conversions were performed:

'_refine_ls_weighting_scheme' value '1/(\s^2^(F)+0.0004F^2^)' was
changed to 'calc'. New tag '_refine_ls_weighting_details' was
created. The value of the new tag was set to 'w =
1/(\s^2^(F)+0.0004F^2^)'.

Automatic conversion script
Id: cif_fix_values 3143 2015-03-26 13:38:13Z robertas 
;
_cod_original_formula_sum 'Fe C41 H82 N6 O29.50 Cl2 Mg0.50 '
_cod_database_code 4114415

loop_
_symmetry_equiv_pos_as_xyz
x,y,z
-x,-y,-z

loop_
_atom_site_aniso_label
_atom_site_aniso_U_11
_atom_site_aniso_U_22
_atom_site_aniso_U_33
_atom_site_aniso_U_12
_atom_site_aniso_U_13
_atom_site_aniso_U_23
_atom_site_aniso_type_symbol
Fe1 0.0216(8) 0.0158(8) 0.0197(8) -0.0038(6) -0.0033(5) 0.0009(5) Fe
N1 0.026(5) 0.029(4) 0.023(4) -0.007(4) -0.004(3) -0.002(3) n
C2 0.022(6) 0.035(6) 0.034(6) -0.002(5) 0.015(4) -0.005(5) C
C3 0.024(5) 0.032(6) 0.021(5) -0.009(4) 0.008(4) -0.010(4) C
C4 0.021(5) 0.029(6) 0.031(6) -0.005(4) -0.001(4) -0.004(4) C
C5 0.019(5) 0.037(6) 0.022(6) -0.005(4) -0.003(4) -0.002(4) C
C6 0.025(6) 0.030(6) 0.014(5) -0.007(4) -0.003(4) 0.004(4) C
N7 0.022(4) 0.016(4) 0.025(5) -0.008(3) -0.001(3) -0.002(3) n
C8 0.014(5) 0.021(6) 0.023(6) 0.000(4) 0.000(4) -0.003(4) C
C9 0.030(6) 0.016(5) 0.026(5) -0.003(4) 0.001(4) -0.004(4) C
C10 0.026(6) 0.031(6) 0.029(6) 0.000(5) -0.012(4) -0.010(4) C
C11 0.019(6) 0.034(7) 0.023(5) -0.007(5) -0.012(4) -0.002(4) C
O12 0.035(4) 0.014(4) 0.042(4) -0.006(3) -0.014(3) 0.009(3) O
N13 0.045(6) 0.020(4) 0.032(5) -0.007(4) -0.018(4) -0.002(3) n
C14 0.031(6) 0.028(6) 0.045(7) -0.005(5) -0.022(5) -0.002(5) C
C15 0.028(6) 0.045(7) 0.049(7) 0.002(5) -0.015(5) -0.012(5) C
C16 0.032(6) 0.055(7) 0.053(7) -0.003(5) -0.010(5) -0.020(6) C
C17 0.043(7) 0.050(7) 0.060(8) -0.009(6) -0.022(6) -0.008(6) C
C18 0.025(6) 0.041(6) 0.031(6) 0.002(5) 0.004(4) -0.008(5) C
N19 0.019(5) 0.027(5) 0.030(5) -0.006(4) 0.006(4) -0.008(4) n
C20 0.028(6) 0.028(6) 0.017(6) -0.009(5) -0.005(4) -0.003(5) C
C21 0.037(6) 0.040(6) 0.030(6) -0.021(5) 0.001(5) 0.012(5) C
C22 0.039(6) 0.030(6) 0.033(6) -0.005(5) 0.000(5) 0.003(4) C
C23 0.023(6) 0.041(7) 0.033(7) 0.007(5) 0.010(5) -0.004(6) C
O24 0.089(6) 0.033(5) 0.046(5) -0.009(4) -0.027(4) -0.002(4) O
N25 0.047(6) 0.041(5) 0.035(5) -0.015(4) -0.002(4) -0.005(4) n
C26 0.046(7) 0.043(7) 0.036(7) 0.003(6) -0.008(5) -0.015(5) C
C27 0.061(8) 0.032(6) 0.039(7) -0.016(6) -0.002(5) -0.008(5) C
C28 0.057(7) 0.051(7) 0.037(7) -0.018(6) -0.013(5) -0.010(6) C
C29 0.079(8) 0.051(7) 0.030(7) -0.029(6) -0.019(6) -0.005(5) C
C30 0.040(6) 0.043(7) 0.038(6) -0.027(5) -0.018(5) 0.009(5) C
N31 0.019(4) 0.028(5) 0.031(5) -0.003(4) -0.010(3) 0.001(3) n
C32 0.015(5) 0.032(6) 0.023(6) 0.002(5) -0.002(4) 0.006(4) C
C33 0.026(6) 0.048(7) 0.058(8) 0.001(5) -0.009(5) 0.009(5) C
O34 0.028(3) 0.014(3) 0.020(3) -0.007(3) -0.006(3) 0.0007(25) O
O35 0.029(4) 0.011(3) 0.020(4) -0.004(3) 0.001(3) 0.000(3) O
O36 0.017(3) 0.028(4) 0.022(4) -0.002(3) -0.005(3) 0.000(3) O
O38 0.027(4) 0.026(4) 0.019(4) -0.009(3) -0.002(3) 0.004(3) O
O39 0.022(3) 0.020(3) 0.036(4) -0.004(3) -0.008(3) -0.007(3) O
C40 0.030(6) 0.029(6) 0.047(7) 0.001(5) -0.002(5) 0.004(5) C
O40 0.031(4) 0.021(4) 0.031(4) 0.003(3) -0.008(3) -0.003(3) O
C41 0.023(6) 0.033(7) 0.076(9) -0.005(5) 0.019(6) 0.005(6) C
C42 0.032(7) 0.035(7) 0.085(10) -0.007(5) -0.012(7) 0.001(7) C
C43 0.039(7) 0.032(6) 0.062(8) -0.011(6) -0.015(6) -0.002(6) C
C44 0.032(6) 0.020(6) 0.032(6) -0.001(5) -0.001(5) -0.007(4) C
O45 0.058(5) 0.040(4) 0.027(4) -0.020(4) -0.010(3) -0.001(3) O
C46 0.113(11) 0.048(8) 0.042(7) -0.031(8) -0.029(7) -0.011(6) C
C47 0.076(9) 0.059(8) 0.054(8) -0.029(7) -0.033(6) -0.009(6) C
O48 0.043(4) 0.036(4) 0.046(5) -0.013(4) -0.015(3) -0.003(3) O
C49 0.035(6) 0.060(8) 0.043(7) -0.011(6) -0.021(5) -0.005(5) C
C50 0.037(6) 0.052(7) 0.030(6) 0.002(6) -0.013(5) -0.009(5) C
O51 0.026(4) 0.036(4) 0.031(4) -0.001(3) -0.010(3) 0.001(3) O
C52 0.034(6) 0.023(6) 0.065(8) -0.006(5) -0.006(5) 0.012(5) C
C53 0.039(7) 0.031(7) 0.082(9) -0.016(6) -0.021(6) -0.009(6) C
O54 0.041(4) 0.024(4) 0.062(5) -0.011(3) -0.023(3) 0.001(3) O
C55 0.054(7) 0.032(6) 0.047(7) -0.017(6) -0.017(6) -0.005(5) C
C56 0.048(7) 0.051(7) 0.059(8) -0.033(6) -0.031(6) 0.012(5) C
O57 0.027(4) 0.026(4) 0.054(5) -0.006(3) -0.021(3) 0.006(3) O
C58 0.032(6) 0.046(7) 0.037(6) -0.010(6) -0.014(5) 0.003(5) C
C59 0.034(6) 0.038(6) 0.030(6) -0.004(5) -0.010(5) -0.001(5) C
O60 0.032(4) 0.028(4) 0.032(4) -0.010(3) -0.006(3) 0.003(3) O
C61 0.020(5) 0.019(6) 0.040(7) 0.004(5) 0.001(5) 0.004(5) C
Cl1 0.0432(19) 0.0456(20) 0.105(3) 0.0099(16) -0.0247(19) -0.0343(17) Cl
O71 0.097(8) 0.116(9) 0.191(11) -0.068(7) -0.018(7) -0.053(8) O
O72 0.087(7) 0.045(6) 0.155(9) 0.043(5) -0.039(6) -0.035(6) O
O73 0.127(9) 0.123(9) 0.130(10) 0.026(7) -0.093(8) -0.010(7) O
O74 0.075(7) 0.082(8) 0.262(16) -0.006(6) 0.092(9) -0.032(9) O
Cl2 0.0418(18) 0.0467(18) 0.0508(19) -0.0136(15) 0.0030(14) -0.0098(14) Cl
O75 0.077(7) 0.197(12) 0.068(7) 0.045(7) -0.004(5) 0.053(7) O
O76 0.077(7) 0.081(8) 0.219(13) 0.002(6) 0.055(8) 0.052(8) O
O77 0.098(7) 0.124(8) 0.069(6) 0.057(6) -0.035(5) -0.047(6) O
O78 0.218(14) 0.112(10) 0.238(16) -0.069(10) -0.093(12) -0.047(10) O
Mg1 0.027(3) 0.0191(24) 0.025(3) -0.0052(20) -0.0087(19) 0.0031(18) Mg
O91 0.035(4) 0.031(4) 0.026(4) -0.019(3) -0.012(3) 0.010(3) O
O92 0.029(4) 0.027(4) 0.024(4) -0.002(3) -0.004(3) 0.000(3) O
O93 0.031(4) 0.017(4) 0.059(5) -0.008(3) -0.002(3) -0.008(3) O
O94 0.046(4) 0.030(4) 0.041(4) -0.016(3) -0.019(3) 0.007(3) O
O95 0.039(4) 0.049(5) 0.056(5) -0.015(3) -0.013(3) -0.016(3) O
O96 0.135(9) 0.123(8) 0.087(7) -0.078(7) 0.008(6) -0.031(6) O
O97 0.036(11) 0.033(9) 0.039(10) -0.016(8) -0.002(7) 0.004(6) O
O98 0.124(17) 0.130(18) 0.103(17) -0.019(14) -0.049(13) 0.000(13) O
O99 0.093(17) 0.064(12) 0.057(13) -0.041(12) -0.001(11) 0.006(9) O

loop_
_atom_site_label
_atom_site_fract_x
_atom_site_fract_y
_atom_site_fract_z
_atom_site_U_iso_or_equiv
_atom_site_thermal_displace_type
_atom_site_refinement_flags
_atom_site_type_symbol
Fe1 0.12680(11) 0.67918(8) 0.09425(6) 0.0198(8) Uij . Fe
N1 0.6382(6) 0.7588(4) -0.3909(4) 0.026(5) Uij . n
C2 0.5105(8) 0.7965(6) -0.3488(5) 0.034(6) Uij . C
C3 0.4984(8) 0.7419(6) -0.2754(5) 0.026(5) Uij . C
C4 0.3612(8) 0.7752(6) -0.2378(5) 0.028(6) Uij . C
C5 0.3457(8) 0.7221(6) -0.1622(5) 0.027(6) Uij . C
C6 0.2052(8) 0.7410(6) -0.1338(4) 0.024(6) Uij . C
N7 0.1873(6) 0.6934(4) -0.0609(4) 0.020(4) Uij . n
C8 0.1665(7) 0.6164(6) -0.0441(5) 0.021(6) Uij . C
C9 0.1752(8) 0.5596(5) -0.1039(5) 0.025(6) Uij . C
C10 0.0545(8) 0.5336(6) -0.1006(5) 0.029(6) Uij . C
C11 -0.0651(8) 0.6142(6) -0.1052(5) 0.025(6) Uij . C
O12 -0.0606(5) 0.6891(4) -0.1294(3) 0.031(4) Uij . O
N13 -0.1752(8) 0.5965(4) -0.0839(4) 0.032(5) Uij . n
C14 -0.3030(8) 0.6634(6) -0.0873(5) 0.034(6) Uij . C
C15 -0.3658(8) 0.6931(6) -0.0143(5) 0.042(6) Uij . C
C16 -0.2900(9) 0.7397(7) 0.0200(6) 0.047(7) Uij . C
C17 -0.3460(9) 0.7664(7) 0.0931(6) 0.051(8) Uij . C
C18 -0.2671(8) 0.8079(6) 0.1273(5) 0.036(6) Uij . C
N19 -0.1367(6) 0.7465(5) 0.1367(4) 0.026(5) Uij . n
C20 -0.0977(9) 0.6822(6) 0.1890(5) 0.024(6) Uij . C
C21 -0.1859(9) 0.6637(6) 0.2540(5) 0.036(6) Uij . C
C22 -0.1296(9) 0.6525(6) 0.3288(5) 0.036(6) Uij . C
C23 -0.0920(9) 0.7319(7) 0.3390(6) 0.038(7) Uij . C
O24 -0.1186(7) 0.7996(5) 0.2935(4) 0.057(5) Uij . O
N25 -0.0343(7) 0.7236(5) 0.3986(4) 0.041(6) Uij . n
C26 0.0168(9) 0.7916(6) 0.4141(5) 0.044(7) Uij . C
C27 0.1594(10) 0.7587(6) 0.4119(5) 0.044(8) Uij . C
C28 0.2352(10) 0.7366(7) 0.3367(5) 0.047(7) Uij . C
C29 0.2299(11) 0.8130(7) 0.2804(5) 0.050(8) Uij . C
C30 0.3177(9) 0.7917(6) 0.2087(5) 0.037(6) Uij . C
N31 0.2851(6) 0.7286(5) 0.1725(4) 0.027(5) Uij . n
C32 0.3415(8) 0.6434(6) 0.1678(5) 0.027(6) Uij . C
C33 0.4698(9) 0.5940(7) 0.1983(6) 0.049(7) Uij . C
O34 0.1890(5) 0.7351(3) -0.0022(3) 0.020(3) Uij . O
O35 0.1439(5) 0.5873(3) 0.0240(3) 0.021(4) Uij . O
O36 -0.0481(5) 0.7560(4) 0.0783(3) 0.024(4) Uij . O
O38 0.0206(6) 0.6329(4) 0.1823(3) 0.025(4) Uij . O
O39 0.1678(5) 0.7655(3) 0.1436(3) 0.026(4) Uij . O
C40 0.7257(9) 0.9962(6) 0.4060(6) 0.039(6) Uij . C
O40 0.2907(5) 0.6012(4) 0.1359(3) 0.030(4) Uij . O
C41 0.8033(9) 1.0503(7) 0.4015(7) 0.049(7) Uij . C
C42 0.8475(9) 1.0583(7) 0.4645(7) 0.052(8) Uij . C
C43 0.8201(9) 1.0135(7) 0.5310(6) 0.044(8) Uij . C
C44 0.7433(8) 0.9611(6) 0.5368(5) 0.030(6) Uij . C
O45 0.7027(6) 0.9168(4) 0.6008(3) 0.040(5) Uij . O
C46 0.7655(12) 0.9080(7) 0.6654(6) 0.063(9) Uij . C
C47 0.8838(11) 0.8294(8) 0.6692(6) 0.058(8) Uij . C
O48 0.8449(6) 0.7508(4) 0.6828(3) 0.041(4) Uij . O
C49 0.9500(9) 0.6709(7) 0.6940(5) 0.045(7) Uij . C
C50 0.8959(9) 0.5946(7) 0.7179(5) 0.042(6) Uij . C
O51 0.8450(5) 0.5804(4) 0.6568(3) 0.033(4) Uij . O
C52 0.7700(9) 0.5215(6) 0.6779(6) 0.043(7) Uij . C
C53 0.7233(9) 0.5071(6) 0.6111(6) 0.048(8) Uij . C
O54 0.6481(6) 0.5911(4) 0.5779(4) 0.041(5) Uij . O
C55 0.6054(9) 0.5839(6) 0.5106(5) 0.043(7) Uij . C
C56 0.5164(9) 0.6727(7) 0.4825(6) 0.048(7) Uij . C
O57 0.5823(5) 0.7365(4) 0.4619(3) 0.036(4) Uij . O
C58 0.4996(9) 0.8233(7) 0.4384(5) 0.039(7) Uij . C
C59 0.5763(8) 0.8846(6) 0.4166(5) 0.036(6) Uij . C
O60 0.6214(5) 0.8967(4) 0.4823(3) 0.031(4) Uij . O
C61 0.6964(8) 0.9528(6) 0.4715(5) 0.030(6) Uij . C
Cl1 0.5031(3) 0.03576(19) 0.16590(19) 0.0661(22) Uij . Cl
O71 0.4335(9) -0.0140(7) 0.1520(7) 0.122(9) Uij . O
O72 0.4206(8) 0.1259(5) 0.1676(6) 0.107(7) Uij . O
O73 0.5569(10) 0.0059(7) 0.2320(6) 0.136(9) Uij . O
O74 0.6057(9) 0.0286(7) 0.1061(8) 0.155(10) Uij . O
Cl2 0.6878(3) 0.44605(18) 0.34190(15) 0.0470(18) Uij . Cl
O75 0.7378(9) 0.3954(8) 0.4046(5) 0.146(9) Uij . O
O76 0.7825(9) 0.4668(7) 0.2913(7) 0.149(9) Uij . O
O77 0.5857(8) 0.5246(7) 0.3583(5) 0.114(7) Uij . O
O78 0.6422(13) 0.3985(8) 0.3048(8) 0.174(13) Uij . O
Mg1 0.00000 1.00000 1.00000 0.0244(24) Uij S Mg
O91 -0.0852(5) 0.9107(4) 0.9846(3) 0.029(4) Uij . O
O92 0.0248(5) 0.9421(4) 1.1072(3) 0.029(4) Uij . O
O93 0.1767(5) 0.9114(4) 0.9683(3) 0.036(4) Uij . O
O94 0.1508(6) 0.1270(4) 0.1408(3) 0.038(4) Uij . O
O95 0.8404(6) 0.9639(4) 0.2223(4) 0.046(4) Uij . O
O96 0.0156(9) 0.0438(7) 0.2605(5) 0.105(8) Uij . O
O97 1.0306(14) 0.5818(10) 0.5311(8) 0.036(9) Uij . O
O98 0.3935(19) 0.9290(14) 0.0183(11) 0.122(17) Uij . O
O99 0.9591(19) 0.5792(12) 0.5137(10) 0.070(14) Uij . O
H1a 0.644 0.796 -0.437 0.0360 Uiso . H
H1b 0.705 0.756 -0.363 0.0360 Uiso . H
H1c 0.647 0.700 -0.400 0.0360 Uiso . H
H2a 0.443 0.799 -0.377 0.0403 Uiso . H
H2b 0.502 0.856 -0.340 0.0403 Uiso . H
H3a 0.518 0.681 -0.284 0.0354 Uiso . H
H3b 0.557 0.745 -0.244 0.0354 Uiso . H
H4a 0.303 0.770 -0.269 0.0370 Uiso . H
H4b 0.342 0.837 -0.231 0.0370 Uiso . H
H5a 0.388 0.738 -0.127 0.0359 Uiso . H
H5b 0.383 0.660 -0.167 0.0359 Uiso . H
H6a 0.164 0.724 -0.168 0.0331 Uiso . H
H6b 0.168 0.804 -0.131 0.0331 Uiso . H
H9a 0.186 0.594 -0.151 0.0338 Uiso . H
H9b 0.248 0.507 -0.099 0.0338 Uiso . H
H10a 0.047 0.496 -0.055 0.0387 Uiso . H
H10b 0.062 0.501 -0.141 0.0387 Uiso . H
H13 -0.171 0.536 -0.064 0.0422 Uiso . H
H14a -0.293 0.715 -0.120 0.0447 Uiso . H
H14b -0.357 0.640 -0.108 0.0447 Uiso . H
H15a -0.450 0.734 -0.020 0.0504 Uiso . H
H15b -0.371 0.642 0.020 0.0504 Uiso . H
H16a -0.287 0.792 -0.013 0.0567 Uiso . H
H16b -0.205 0.700 0.024 0.0567 Uiso . H
H17a -0.430 0.808 0.088 0.0611 Uiso . H
H17b -0.352 0.714 0.125 0.0611 Uiso . H
H18a -0.308 0.825 0.175 0.0424 Uiso . H
H18b -0.261 0.860 0.095 0.0424 Uiso . H
H21a -0.263 0.714 0.254 0.0456 Uiso . H
H21b -0.205 0.611 0.250 0.0456 Uiso . H
H22a -0.054 0.601 0.329 0.0437 Uiso . H
H22b -0.191 0.643 0.369 0.0437 Uiso . H
H25 -0.023 0.670 0.433 0.0511 Uiso . H
H26a -0.009 0.843 0.378 0.0516 Uiso . H
H26b -0.019 0.808 0.462 0.0516 Uiso . H
H27a 0.185 0.805 0.426 0.0543 Uiso . H
H27b 0.183 0.707 0.447 0.0543 Uiso . H
H28a 0.202 0.697 0.318 0.0582 Uiso . H
H28b 0.324 0.707 0.344 0.0582 Uiso . H
H29a 0.144 0.837 0.267 0.0635 Uiso . H
H29b 0.251 0.857 0.301 0.0635 Uiso . H
H30a 0.404 0.765 0.222 0.0504 Uiso . H
H30b 0.312 0.845 0.175 0.0504 Uiso . H
H33a 0.497 0.533 0.190 0.0544 Uiso . H
H33b 0.532 0.621 0.174 0.0544 Uiso . H
H33c 0.462 0.598 0.250 0.0544 Uiso . H
H40 0.694 0.990 0.362 0.0451 Uiso . H
H41 0.825 1.081 0.355 0.0543 Uiso . H
H42 0.899 1.096 0.461 0.0608 Uiso . H
H43 0.852 1.020 0.575 0.0544 Uiso . H
H46a 0.708 0.899 0.708 0.0777 Uiso . H
H46b 0.784 0.962 0.667 0.0777 Uiso . H
H47a 0.936 0.831 0.623 0.0731 Uiso . H
H47b 0.931 0.830 0.708 0.0731 Uiso . H
H49a 0.999 0.676 0.731 0.0559 Uiso . H
H49b 1.003 0.661 0.648 0.0559 Uiso . H
H50a 0.961 0.541 0.734 0.0495 Uiso . H
H50b 0.830 0.611 0.758 0.0495 Uiso . H
H52a 0.698 0.548 0.712 0.0505 Uiso . H
H52b 0.822 0.466 0.702 0.0505 Uiso . H
H53a 0.795 0.481 0.577 0.0608 Uiso . H
H53b 0.673 0.468 0.624 0.0608 Uiso . H
H55a 0.563 0.540 0.519 0.0547 Uiso . H
H55b 0.677 0.567 0.474 0.0547 Uiso . H
H56a 0.477 0.668 0.441 0.0626 Uiso . H
H56b 0.452 0.692 0.522 0.0626 Uiso . H
H58a 0.436 0.845 0.478 0.0485 Uiso . H
H58b 0.458 0.821 0.397 0.0485 Uiso . H
H59a 0.648 0.859 0.382 0.0440 Uiso . H
H59b 0.525 0.941 0.394 0.0440 Uiso . H
H91a -0.088 0.871 1.029 0.0407 Uiso . H
H91b -0.118 0.909 0.940 0.0407 Uiso . H
H92a 0.106 0.895 1.108 0.0368 Uiso . H
H92b -0.035 0.959 1.149 0.0368 Uiso . H
H93a 0.242 0.937 0.970 0.0457 Uiso . H
H93b 0.191 0.854 0.954 0.0457 Uiso . H
H94a 0.209 0.096 0.177 0.0491 Uiso . H
H94b 0.150 0.187 0.142 0.0491 Uiso . H
H96a -0.041 0.097 0.237 0.1256 Uiso . H
H96b 0.077 0.039 0.218 0.1256 Uiso . H
H95a 0.762 0.977 0.201 0.0579 Uiso . H
H95b 0.835 1.011 0.250 0.0579 Uiso . H

loop_
_atom_type_symbol
_atom_type_scat_dispersion_real
_atom_type_scat_dispersion_imag
_atom_type_scat_source
Fe 0.346 0.844 'International Tables Vol. IV Table 2.2B'
C 0.003 0.002 'International Tables Vol. IV Table 2.2B'
H 0.000 0.000 'International Tables Vol. IV Table 2.2B'
N 0.006 0.003 'International Tables Vol. IV Table 2.2B'
O 0.011 0.006 'International Tables Vol. IV Table 2.2B'
Cl 0.148 0.159 'International Tables Vol. IV Table 2.2B'
Mg 0.049 0.036 'International Tables Vol. IV Table 2.2B'

loop_
_geom_angle_atom_site_label_1
_geom_angle_atom_site_label_2
_geom_angle_atom_site_label_3
_geom_angle
O(34) Fe(1) O(35) 77.67(21)
O(34) Fe(1) O(36) 89.32(22)
O(34) Fe(1) O(38) 165.82(22)
O(34) Fe(1) O(39) 88.37(22)
O(34) Fe(1) O(40) 102.55(23)
O(35) Fe(1) O(36) 98.27(21)
O(35) Fe(1) O(38) 98.80(22)
O(35) Fe(1) O(39) 160.50(23)
O(35) Fe(1) O(40) 90.53(22)
O(36) Fe(1) O(38) 77.51(23)
O(36) Fe(1) O(39) 95.07(22)
O(36) Fe(1) O(40) 166.54(24)
O(38) Fe(1) O(39) 97.92(22)
O(38) Fe(1) O(40) 91.14(23)
O(39) Fe(1) O(40) 79.16(22)
N(1) C(2) C(3) 111.6(7)
C(2) C(3) C(4) 110.4(7)
C(3) C(4) C(5) 111.9(7)
C(4) C(5) C(6) 111.1(7)
C(5) C(6) N(7) 112.4(6)
C(6) N(7) C(8) 128.3(7)
C(6) N(7) O(34) 115.9(6)
C(8) N(7) O(34) 115.8(6)
N(7) C(8) C(9) 120.7(8)
N(7) C(8) O(35) 119.6(7)
C(9) C(8) O(35) 119.7(7)
C(8) C(9) C(10) 112.1(7)
C(9) C(10) C(11) 112.2(7)
C(10) C(11) O(12) 121.9(8)
C(10) C(11) N(13) 115.0(8)
O(12) C(11) N(13) 123.1(8)
C(11) N(13) C(14) 124.5(7)
N(13) C(14) C(15) 114.2(7)
C(14) C(15) C(16) 112.5(8)
C(15) C(16) C(17) 114.0(9)
C(16) C(17) C(18) 113.2(9)
C(17) C(18) N(19) 112.1(7)
C(18) N(19) C(20) 128.9(8)
C(18) N(19) O(36) 113.9(7)
C(20) N(19) O(36) 116.9(7)
N(19) C(20) C(21) 121.8(8)
N(19) C(20) O(38) 117.5(8)
C(21) C(20) O(38) 120.7(8)
C(20) C(21) C(22) 112.4(7)
C(21) C(22) C(23) 113.2(8)
C(22) C(23) O(24) 119.7(9)
C(22) C(23) N(25) 116.1(9)
O(24) C(23) N(25) 124.2(9)
C(23) N(25) C(26) 123.1(8)
N(25) C(26) C(27) 112.4(7)
C(26) C(27) C(28) 116.9(8)
C(27) C(28) C(29) 115.6(8)
C(28) C(29) C(30) 115.2(8)
C(29) C(30) N(31) 111.0(7)
C(30) N(31) C(32) 131.6(7)
C(30) N(31) O(39) 112.8(6)
C(32) N(31) O(39) 115.4(6)
N(31) C(32) C(33) 120.9(8)
N(31) C(32) O(40) 120.0(7)
C(33) C(32) O(40) 119.1(8)
Fe(1) O(34) N(7) 113.2(4)
Fe(1) O(35) C(8) 112.4(5)
Fe(1) O(36) N(19) 113.5(4)
Fe(1) O(38) C(20) 113.5(5)
Fe(1) O(39) N(31) 112.0(4)
C(41) C(40) C(61) 120.2(9)
Fe(1) O(40) C(32) 113.2(5)
C(40) C(41) C(42) 119.0(10)
C(41) C(42) C(43) 121.4(10)
C(42) C(43) C(44) 120.5(9)
C(43) C(44) O(45) 126.2(8)
C(43) C(44) C(61) 118.4(9)
O(45) C(44) C(61) 115.3(8)
C(44) O(45) C(46) 117.7(7)
O(45) C(46) C(47) 112.5(8)
C(46) C(47) O(48) 107.2(9)
C(47) O(48) C(49) 112.3(7)
O(48) C(49) C(50) 107.5(7)
C(49) C(50) O(51) 108.6(8)
C(50) O(51) C(52) 112.2(7)
O(51) C(52) C(53) 109.4(8)
C(52) C(53) O(54) 108.2(7)
C(53) O(54) C(55) 111.8(7)
O(54) C(55) C(56) 109.0(7)
C(55) C(56) O(57) 110.8(7)
C(56) O(57) C(58) 112.6(7)
O(57) C(58) C(59) 109.0(7)
C(58) C(59) O(60) 108.2(7)
C(59) O(60) C(61) 115.7(7)
C(40) C(61) C(44) 120.4(9)
C(40) C(61) O(60) 125.0(8)
C(44) C(61) O(60) 114.5(8)
O(71) Cl(1) O(72) 108.3(6)
O(71) Cl(1) O(73) 113.1(8)
O(71) Cl(1) O(74) 106.5(7)
O(72) Cl(1) O(73) 108.9(6)
O(72) Cl(1) O(74) 111.6(6)
O(73) Cl(1) O(74) 108.4(8)
O(75) Cl(2) O(76) 111.2(7)
O(75) Cl(2) O(77) 112.0(6)
O(75) Cl(2) O(78) 110.6(8)
O(76) Cl(2) O(77) 111.2(6)
O(76) Cl(2) O(78) 103.6(9)
O(77) Cl(2) O(78) 108.0(7)
O(91) Mg(1) O(91)a 180.0
O(91) Mg(1) O(92) 90.58(21)
O(91) Mg(1) O(92)a 89.42(21)
O(91) Mg(1) O(93) 89.61(22)
O(91) Mg(1) O(93)a 90.39(22)
O(91)a Mg(1) O(92) 89.42(21)
O(91)a Mg(1) O(92)a 90.58(21)
O(91)a Mg(1) O(93) 90.39(22)
O(91)a Mg(1) O(93)a 89.61(22)
O(92) Mg(1) O(92)a 180.0
O(92) Mg(1) O(93) 88.09(22)
O(92) Mg(1) O(93)a 91.91(22)
O(92)a Mg(1) O(93) 91.91(22)
O(92)a Mg(1) O(93)a 88.09(22)
O(93) Mg(1) O(93)a 180.0

loop_
_geom_bond_atom_site_label_1
_geom_bond_atom_site_label_2
_geom_bond_distance
Fe(1) O(34) 1.994(5)
Fe(1) O(35) 2.063(5)
Fe(1) O(36) 1.961(5)
Fe(1) O(38) 2.053(6)
Fe(1) O(39) 1.983(5)
Fe(1) O(40) 2.014(5)
N(1) C(2) 1.500(11)
C(2) C(3) 1.499(13)
C(3) C(4) 1.539(12)
C(4) C(5) 1.527(12)
C(5) C(6) 1.522(12)
C(6) N(7) 1.454(11)
N(7) C(8) 1.313(11)
N(7) O(34) 1.367(8)
C(8) C(9) 1.516(11)
C(8) O(35) 1.283(11)
C(9) C(10) 1.532(12)
C(10) C(11) 1.514(12)
C(11) O(12) 1.227(11)
C(11) N(13) 1.344(12)
N(13) C(14) 1.471(11)
C(14) C(15) 1.495(13)
C(15) C(16) 1.557(13)
C(16) C(17) 1.464(15)
C(17) C(18) 1.524(13)
C(18) N(19) 1.473(11)
N(19) C(20) 1.294(12)
N(19) O(36) 1.376(9)
C(20) C(21) 1.490(13)
C(20) O(38) 1.291(11)
C(21) C(22) 1.558(13)
C(22) C(23) 1.516(14)
C(23) O(24) 1.236(13)
C(23) N(25) 1.321(13)
N(25) C(26) 1.473(13)
C(26) C(27) 1.496(14)
C(27) C(28) 1.540(14)
C(28) C(29) 1.461(15)
C(29) C(30) 1.536(15)
C(30) N(31) 1.466(11)
N(31) C(32) 1.310(12)
N(31) O(39) 1.389(8)
C(32) C(33) 1.524(12)
C(32) O(40) 1.273(11)
C(40) C(41) 1.406(15)
C(40) C(61) 1.343(14)
C(41) C(42) 1.368(18)
C(42) C(43) 1.362(17)
C(43) C(44) 1.375(14)
C(44) O(45) 1.372(12)
C(44) C(61) 1.425(13)
O(45) C(46) 1.432(11)
C(46) C(47) 1.488(17)
C(47) O(48) 1.441(13)
O(48) C(49) 1.426(12)
C(49) C(50) 1.518(16)
C(50) O(51) 1.417(10)
O(51) C(52) 1.437(11)
C(52) C(53) 1.485(14)
C(53) O(54) 1.418(12)
O(54) C(55) 1.427(11)
C(55) C(56) 1.496(14)
C(56) O(57) 1.427(11)
O(57) C(58) 1.425(11)
C(58) C(59) 1.485(14)
C(59) O(60) 1.442(10)
O(60) C(61) 1.398(11)
Cl(1) O(71) 1.362(9)
Cl(1) O(72) 1.431(8)
Cl(1) O(73) 1.380(9)
Cl(1) O(74) 1.456(11)
Cl(2) O(75) 1.372(9)
Cl(2) O(76) 1.394(10)
Cl(2) O(77) 1.426(8)
Cl(2) O(78) 1.360(11)
Mg(1) O(91) 2.045(5)
Mg(1) O(91)a 2.045(5)
Mg(1) O(92) 2.053(5)
Mg(1) O(92)a 2.053(5)
Mg(1) O(93) 2.072(5)
Mg(1) O(93)a 2.072(5)
O(97) O(99) 0.920(24)
